data_2206366
loop_
_publ_author_name
'Zhu, Hualing'
'Zhang, Xin'
'Song, Yujing'
'Xu, Haizhen'
'Dong, Mei'

_publ_section_title
4-{[1-(Methoxycarbonyl)ethylamino](phenyl)methylidene}-3-methyl-1-phenyl-1<i>H</i>-pyrazol-5(4<i>H</i>)-one
_journal_issue 8
_journal_name_full 'Acta Crystallographica Section E'
_journal_page_first o2387
_journal_page_last o2388
_journal_paper_doi 10.1107/S1600536805020349
_journal_volume 61
_journal_year 2005
_chemical_formula_moiety 'C21 H21 N3 O3'
_chemical_formula_sum 'C21 H21 N3 O3'
_chemical_formula_weight 363.41
_chemical_name_systematic
;
4-{[(2-alanine methyl ester)amino](phenyl)methylidene}
-3-methyl-1-phenylpyrazol-5-one
;
_space_group_IT_number 4
_symmetry_cell_setting monoclinic
_symmetry_space_group_name_Hall 'P 2yb'
_symmetry_space_group_name_H-M 'P 1 21 1'
_atom_sites_solution_hydrogens geom
_atom_sites_solution_primary direct
_atom_sites_solution_secondary difmap
_audit_creation_method SHELXL-97
_cell_angle_alpha 90.00
_cell_angle_beta 97.749(2)
_cell_angle_gamma 90.00
_cell_formula_units_Z 4
_cell_length_a 8.8118(18)
_cell_length_b 12.430(3)
_cell_length_c 18.031(4)
_cell_measurement_reflns_used 1621
_cell_measurement_temperature 293.2(2)
_cell_measurement_theta_max 17.62
_cell_measurement_theta_min 2.33
_cell_volume 1956.9(8)
_computing_cell_refinement APEX2
_computing_data_collection 'APEX2 (Bruker, 2003)'
_computing_data_reduction 'SAINT (Bruker, 2001)'
_computing_molecular_graphics 'SHELXTL (Bruker, 2001)'
_computing_publication_material SHELXTL
_computing_structure_refinement 'SHELXL-97 (Sheldrick, 1997)'
_computing_structure_solution 'SHELXS-97 (Sheldrick, 1990)'
_diffrn_ambient_temperature 293.2(2)
_diffrn_measured_fraction_theta_full 0.995
_diffrn_measured_fraction_theta_max 0.995
_diffrn_measurement_device_type 'Bruker APEX2 CCD area detector'
_diffrn_measurement_method '\f and \w scans'
_diffrn_radiation_monochromator graphite
_diffrn_radiation_source 'fine-focus sealed tube'
_diffrn_radiation_type MoK\a
_diffrn_radiation_wavelength 0.71073
_diffrn_reflns_av_R_equivalents 0.0418
_diffrn_reflns_av_sigmaI/netI 0.0655
_diffrn_reflns_limit_h_max 10
_diffrn_reflns_limit_h_min -10
_diffrn_reflns_limit_k_max 14
_diffrn_reflns_limit_k_min -14
_diffrn_reflns_limit_l_max 17
_diffrn_reflns_limit_l_min -21
_diffrn_reflns_number 10774
_diffrn_reflns_theta_full 25.03
_diffrn_reflns_theta_max 25.03
_diffrn_reflns_theta_min 2.00
_diffrn_standards_number 0
_exptl_absorpt_coefficient_mu 0.084
_exptl_absorpt_correction_T_max 0.987114
_exptl_absorpt_correction_T_min 0.934353
_exptl_absorpt_correction_type multi-scan
_exptl_absorpt_process_details '(SADABS; Sheldrick, 1996)'
_exptl_crystal_colour 'pale yellow'
_exptl_crystal_density_diffrn 1.234
_exptl_crystal_density_method 'not measured'
_exptl_crystal_description Block
_exptl_crystal_F_000 768
_exptl_crystal_size_max 0.38
_exptl_crystal_size_mid 0.32
_exptl_crystal_size_min 0.20
_refine_diff_density_max 0.129
_refine_diff_density_min -0.154
_refine_ls_extinction_coef 0.015(2)
_refine_ls_extinction_expression Fc^*^=kFc[1+0.001xFc^2^\l^3^/sin(2\q)]^-1/4^
_refine_ls_extinction_method SHELXL
_refine_ls_goodness_of_fit_ref 1.057
_refine_ls_hydrogen_treatment constr
_refine_ls_matrix_type full
_refine_ls_number_parameters 494
_refine_ls_number_reflns 3620
_refine_ls_number_restraints 1
_refine_ls_restrained_S_all 1.056
_refine_ls_R_factor_all 0.0910
_refine_ls_R_factor_gt 0.0420
_refine_ls_shift/su_max 0.000
_refine_ls_shift/su_mean 0.000
_refine_ls_structure_factor_coef Fsqd
_refine_ls_weighting_details 'calc w=1/[\s^2^(Fo^2^)+(0.0458P)^2^] where P=(Fo^2^+2Fc^2^)/3'
_refine_ls_weighting_scheme calc
_refine_ls_wR_factor_gt 0.0933
_refine_ls_wR_factor_ref 0.1098
_reflns_number_gt 2191
_reflns_number_total 3620
_reflns_threshold_expression I>2\s(I)
_cod_data_source_file cf6431.cif
_cod_data_source_block I
_cod_depositor_comments
;
The following automatic conversions were performed:
'_symmetry_cell_setting' value 'Monoclinic' changed to 'monoclinic'
according to '/home/saulius/struct/CIF-dictionaries/cif_core.dic'
dictionary named 'cif_core.dic' version 2.4.1 from 2010-06-29.

Automatic conversion script
Id: cif_fix_enum 1527 2010-12-29 10:47:43Z saulius 

The following automatic conversions were performed:

'_symmetry_cell_setting' value 'Monoclinic' changed to 'monoclinic'
according to /home/saulius/struct/CIF-dictionaries/cif_core.dic
dictionary named 'cif_core.dic' version 2.4.1 from 2010-06-29.

Automatic conversion script
Id: cif_fix_values 1715 2011-07-08 13:25:40Z adriana 
;
_cod_original_cell_volume 1956.9(7)
_cod_original_sg_symbol_H-M 'P 21'
_cod_database_code 2206366

loop_
_symmetry_equiv_pos_as_xyz
'x, y, z'
'-x, y+1/2, -z'

loop_
_atom_site_label
_atom_site_fract_x
_atom_site_fract_y
_atom_site_fract_z
_atom_site_U_iso_or_equiv
_atom_site_adp_type
_atom_site_calc_flag
_atom_site_refinement_flags
_atom_site_occupancy
_atom_site_type_symbol
O1 0.7418(4) 0.6456(3) 0.39995(19) 0.0855(9) Uani d . 1 O
O2 0.5539(5) 0.8983(3) 0.4527(2) 0.1185(14) Uani d . 1 O
O3 0.5837(4) 1.0731(3) 0.4333(2) 0.1065(12) Uani d . 1 O
O4 0.2892(3) 0.6953(2) 0.11451(16) 0.0673(8) Uani d . 1 O
O5 0.0729(4) 0.4449(3) 0.0422(2) 0.0908(10) Uani d . 1 O
O6 0.1036(4) 0.2685(2) 0.06132(19) 0.0844(9) Uani d . 1 O
N1 0.9688(5) 0.5559(3) 0.3845(2) 0.0742(10) Uani d . 1 N
N2 1.1069(5) 0.5800(3) 0.3584(2) 0.0778(11) Uani d . 1 N
N3 0.7633(4) 0.8544(3) 0.3588(2) 0.0774(11) Uani d . 1 N
H3 0.7179 0.8033 0.3793 0.093 Uiso calc R 1 H
N4 0.5313(4) 0.7738(2) 0.12058(19) 0.0601(9) Uani d . 1 N
N5 0.6849(4) 0.7412(3) 0.1375(2) 0.0670(10) Uani d . 1 N
N6 0.3183(4) 0.4833(3) 0.1498(2) 0.0655(9) Uani d . 1 N
H6 0.2624 0.5398 0.1409 0.079 Uiso calc R 1 H
C1 1.0678(7) 0.3802(5) 0.4208(3) 0.1020(17) Uani d . 1 C
H1 1.1614 0.3998 0.4064 0.122 Uiso calc R 1 H
C2 1.0477(9) 0.2774(5) 0.4486(3) 0.114(2) Uani d . 1 C
H2 1.1282 0.2283 0.4526 0.137 Uiso calc R 1 H
C3 0.9112(10) 0.2481(5) 0.4699(3) 0.114(2) Uani d . 1 C
H3A 0.8973 0.1790 0.4875 0.137 Uiso calc R 1 H
C4 0.7964(8) 0.3202(5) 0.4653(3) 0.112(2) Uani d . 1 C
H4 0.7041 0.3004 0.4810 0.134 Uiso calc R 1 H
C5 0.8124(7) 0.4239(4) 0.4377(3) 0.0953(16) Uani d . 1 C
H5 0.7318 0.4727 0.4350 0.114 Uiso calc R 1 H
C6 0.9488(7) 0.4528(4) 0.4146(2) 0.0757(13) Uani d . 1 C
C7 1.0980(5) 0.6807(4) 0.3363(2) 0.0719(12) Uani d . 1 C
C8 1.2313(6) 0.7295(4) 0.3057(3) 0.0948(16) Uani d . 1 C
H8A 1.3110 0.6769 0.3059 0.142 Uiso calc R 1 H
H8B 1.2689 0.7897 0.3362 0.142 Uiso calc R 1 H
H8C 1.1997 0.7535 0.2554 0.142 Uiso calc R 1 H
C9 0.9534(5) 0.7273(4) 0.3476(2) 0.0687(12) Uani d . 1 C
C10 0.8719(6) 0.6428(4) 0.3803(3) 0.0739(12) Uani d . 1 C
C11 0.8967(5) 0.8301(4) 0.3374(2) 0.0620(11) Uani d . 1 C
C12 0.9803(5) 0.9150(3) 0.3015(2) 0.0601(11) Uani d . 1 C
C13 1.0778(5) 0.9850(4) 0.3428(3) 0.0808(14) Uani d . 1 C
H13 1.0910 0.9817 0.3948 0.097 Uiso calc R 1 H
C14 1.1569(6) 1.0611(4) 0.3064(4) 0.0929(16) Uani d . 1 C
H14 1.2226 1.1093 0.3341 0.111 Uiso calc R 1 H
C15 1.1385(6) 1.0653(4) 0.2301(4) 0.0875(16) Uani d . 1 C
H15 1.1946 1.1146 0.2061 0.105 Uiso calc R 1 H
C16 1.0387(5) 0.9979(4) 0.1888(3) 0.0773(13) Uani d . 1 C
H16 1.0244 1.0025 0.1369 0.093 Uiso calc R 1 H
C17 0.9588(5) 0.9228(3) 0.2245(3) 0.0672(11) Uani d . 1 C
H17 0.8899 0.8771 0.1964 0.081 Uiso calc R 1 H
C18 0.6845(5) 0.9565(4) 0.3519(3) 0.0699(12) Uani d . 1 C
H18 0.7602 1.0142 0.3516 0.084 Uiso calc R 1 H
C19 0.5713(6) 0.9635(5) 0.2807(3) 0.1013(17) Uani d . 1 C
H19A 0.6260 0.9667 0.2382 0.152 Uiso calc R 1 H
H19B 0.5098 1.0271 0.2822 0.152 Uiso calc R 1 H
H19C 0.5063 0.9012 0.2768 0.152 Uiso calc R 1 H
C20 0.6019(5) 0.9709(4) 0.4181(3) 0.0793(14) Uani d . 1 C
C21 0.4987(9) 1.0981(6) 0.4945(4) 0.153(3) Uani d . 1 C
H21A 0.4035 1.0594 0.4881 0.229 Uiso calc R 1 H
H21B 0.4785 1.1739 0.4951 0.229 Uiso calc R 1 H
H21C 0.5577 1.0774 0.5410 0.229 Uiso calc R 1 H
C22 0.3566(5) 0.9234(3) 0.0893(2) 0.0671(12) Uani d . 1 C
H22 0.2777 0.8856 0.1069 0.081 Uiso calc R 1 H
C23 0.3325(6) 1.0260(3) 0.0609(3) 0.0764(13) Uani d . 1 C
H23 0.2363 1.0573 0.0598 0.092 Uiso calc R 1 H
C24 0.4470(6) 1.0830(3) 0.0343(2) 0.0749(13) Uani d . 1 C
H24 0.4291 1.1523 0.0157 0.090 Uiso calc R 1 H
C25 0.5864(6) 1.0369(4) 0.0355(2) 0.0730(12) Uani d . 1 C
H25 0.6644 1.0750 0.0173 0.088 Uiso calc R 1 H
C26 0.6148(5) 0.9345(3) 0.0632(2) 0.0633(11) Uani d . 1 C
H26 0.7109 0.9037 0.0629 0.076 Uiso calc R 1 H
C27 0.5007(5) 0.8776(3) 0.0911(2) 0.0539(10) Uani d . 1 C
C28 0.4307(5) 0.6910(3) 0.1287(2) 0.0554(10) Uani d . 1 C
C29 0.5272(4) 0.6008(3) 0.1534(2) 0.0520(10) Uani d . 1 C
C30 0.6805(5) 0.6390(3) 0.1584(2) 0.0618(11) Uani d . 1 C
C31 0.8291(5) 0.5815(4) 0.1785(3) 0.0847(15) Uani d . 1 C
H31A 0.9116 0.6325 0.1826 0.127 Uiso calc R 1 H
H31B 0.8422 0.5298 0.1403 0.127 Uiso calc R 1 H
H31C 0.8290 0.5452 0.2255 0.127 Uiso calc R 1 H
C32 0.4695(5) 0.4988(3) 0.1615(2) 0.0565(10) Uani d . 1 C
C33 0.5680(4) 0.4040(3) 0.1815(2) 0.0565(10) Uani d . 1 C
C34 0.5924(6) 0.3663(4) 0.2521(3) 0.0916(16) Uani d . 1 C
H34 0.5472 0.4012 0.2892 0.110 Uiso calc R 1 H
C35 0.6832(8) 0.2769(5) 0.2709(4) 0.1138(19) Uani d . 1 C
H35 0.6986 0.2518 0.3199 0.137 Uiso calc R 1 H
C36 0.7490(6) 0.2266(4) 0.2172(5) 0.1009(18) Uani d . 1 C
H36 0.8103 0.1666 0.2294 0.121 Uiso calc R 1 H
C37 0.7268(6) 0.2624(4) 0.1454(4) 0.0907(16) Uani d . 1 C
H37 0.7730 0.2273 0.1088 0.109 Uiso calc R 1 H
C38 0.6347(5) 0.3518(4) 0.1269(3) 0.0719(12) Uani d . 1 C
H38 0.6183 0.3762 0.0777 0.086 Uiso calc R 1 H
C39 0.2379(4) 0.3814(3) 0.1505(2) 0.0615(11) Uani d . 1 C
H39 0.3123 0.3225 0.1533 0.074 Uiso calc R 1 H
C40 0.1488(5) 0.3748(4) 0.2181(3) 0.0839(14) Uani d . 1 C
H40A 0.2196 0.3682 0.2633 0.126 Uiso calc R 1 H
H40B 0.0824 0.3132 0.2129 0.126 Uiso calc R 1 H
H40C 0.0887 0.4388 0.2204 0.126 Uiso calc R 1 H
C41 0.1296(5) 0.3717(4) 0.0793(3) 0.0664(11) Uani d . 1 C
C42 -0.0004(6) 0.2460(5) -0.0078(3) 0.1021(17) Uani d . 1 C
H42A -0.0913 0.2889 -0.0087 0.153 Uiso calc R 1 H
H42B -0.0276 0.1712 -0.0093 0.153 Uiso calc R 1 H
H42C 0.0496 0.2634 -0.0503 0.153 Uiso calc R 1 H

loop_
_atom_site_aniso_label
_atom_site_aniso_U_11
_atom_site_aniso_U_22
_atom_site_aniso_U_33
_atom_site_aniso_U_12
_atom_site_aniso_U_13
_atom_site_aniso_U_23
O1 0.094(2) 0.071(2) 0.100(3) -0.0092(17) 0.043(2) 0.0039(16)
O2 0.149(3) 0.095(3) 0.129(3) -0.008(3) 0.080(3) 0.001(2)
O3 0.126(3) 0.078(3) 0.130(3) -0.012(2) 0.067(3) -0.026(2)
O4 0.0565(17) 0.0520(16) 0.092(2) 0.0026(14) 0.0061(15) 0.0060(15)
O5 0.091(2) 0.069(2) 0.106(3) 0.0088(18) -0.0097(19) 0.011(2)
O6 0.088(2) 0.060(2) 0.101(3) -0.0025(17) -0.0034(18) -0.0037(18)
N1 0.096(3) 0.057(2) 0.075(3) 0.001(2) 0.029(2) -0.002(2)
N2 0.094(3) 0.067(3) 0.078(3) 0.009(2) 0.030(2) 0.000(2)
N3 0.079(2) 0.065(3) 0.095(3) -0.004(2) 0.038(2) 0.007(2)
N4 0.057(2) 0.046(2) 0.076(2) 0.0003(17) 0.0039(17) -0.0026(18)
N5 0.054(2) 0.059(2) 0.084(3) -0.0006(17) -0.0040(18) -0.0033(18)
N6 0.059(2) 0.047(2) 0.089(3) 0.0081(18) 0.0047(19) 0.0074(17)
C1 0.140(5) 0.082(4) 0.085(4) 0.007(4) 0.022(3) 0.016(3)
C2 0.151(6) 0.084(4) 0.110(5) 0.022(4) 0.031(4) 0.029(4)
C3 0.186(7) 0.070(4) 0.080(4) -0.001(5) -0.003(4) 0.015(3)
C4 0.147(5) 0.078(4) 0.109(5) -0.022(4) 0.010(4) 0.012(3)
C5 0.118(4) 0.067(3) 0.105(4) -0.012(3) 0.029(3) 0.010(3)
C6 0.117(4) 0.056(3) 0.054(3) 0.004(3) 0.013(3) -0.005(2)
C7 0.091(3) 0.067(3) 0.062(3) 0.000(3) 0.023(2) 0.000(2)
C8 0.096(4) 0.087(4) 0.111(4) 0.004(3) 0.046(3) 0.007(3)
C9 0.081(3) 0.062(3) 0.068(3) -0.005(2) 0.029(2) -0.001(2)
C10 0.097(4) 0.062(3) 0.067(3) -0.006(3) 0.024(3) -0.005(2)
C11 0.067(3) 0.062(3) 0.059(3) -0.003(2) 0.017(2) -0.003(2)
C12 0.061(2) 0.056(3) 0.066(3) -0.004(2) 0.019(2) -0.003(2)
C13 0.085(3) 0.085(4) 0.075(3) -0.018(3) 0.020(3) -0.012(3)
C14 0.083(3) 0.079(4) 0.118(5) -0.018(3) 0.018(3) -0.016(4)
C15 0.084(4) 0.062(3) 0.123(5) -0.003(3) 0.040(3) 0.006(3)
C16 0.081(3) 0.072(3) 0.085(4) 0.002(3) 0.035(3) 0.013(3)
C17 0.074(3) 0.062(3) 0.068(3) -0.004(2) 0.019(2) 0.006(2)
C18 0.068(3) 0.060(3) 0.086(4) 0.000(2) 0.027(3) 0.001(2)
C19 0.094(4) 0.118(5) 0.095(4) 0.008(3) 0.024(3) 0.000(3)
C20 0.076(3) 0.073(4) 0.094(4) -0.012(3) 0.029(3) -0.014(3)
C21 0.174(6) 0.135(6) 0.175(6) -0.007(5) 0.118(5) -0.056(5)
C22 0.071(3) 0.054(3) 0.078(3) 0.007(2) 0.018(2) 0.008(2)
C23 0.091(3) 0.055(3) 0.086(3) 0.019(3) 0.021(3) 0.013(2)
C24 0.106(4) 0.051(3) 0.071(3) 0.003(3) 0.020(3) 0.006(2)
C25 0.088(3) 0.067(3) 0.064(3) -0.011(3) 0.011(2) 0.006(2)
C26 0.062(3) 0.062(3) 0.065(3) 0.002(2) 0.006(2) -0.005(2)
C27 0.067(3) 0.043(2) 0.052(3) 0.001(2) 0.008(2) -0.0058(18)
C28 0.057(3) 0.050(2) 0.059(3) 0.003(2) 0.006(2) 0.000(2)
C29 0.055(2) 0.043(2) 0.057(3) 0.0051(19) -0.0005(19) -0.0004(18)
C30 0.061(3) 0.051(3) 0.070(3) 0.003(2) -0.008(2) -0.008(2)
C31 0.059(3) 0.073(3) 0.114(4) 0.000(2) -0.018(3) -0.007(3)
C32 0.064(3) 0.050(2) 0.051(3) 0.008(2) -0.004(2) -0.0042(18)
C33 0.063(2) 0.043(2) 0.060(3) 0.0038(19) -0.005(2) -0.002(2)
C34 0.122(4) 0.081(3) 0.067(4) 0.038(3) -0.008(3) 0.001(3)
C35 0.153(5) 0.093(4) 0.089(4) 0.044(4) -0.008(4) 0.025(3)
C36 0.083(4) 0.064(4) 0.152(6) 0.015(3) 0.004(4) 0.010(4)
C37 0.085(4) 0.071(4) 0.119(5) 0.011(3) 0.023(3) -0.021(3)
C38 0.076(3) 0.061(3) 0.078(3) 0.012(2) 0.008(2) -0.009(2)
C39 0.057(2) 0.046(2) 0.079(3) 0.002(2) 0.002(2) 0.013(2)
C40 0.092(3) 0.070(3) 0.091(4) -0.006(3) 0.017(3) 0.016(3)
C41 0.060(3) 0.059(3) 0.082(3) 0.007(2) 0.015(2) 0.005(3)
C42 0.096(3) 0.097(4) 0.103(4) -0.021(3) -0.026(3) -0.009(3)

loop_
_atom_type_symbol
_atom_type_description
_atom_type_scat_dispersion_real
_atom_type_scat_dispersion_imag
_atom_type_scat_source
C C 0.0033 0.0000 'International Tables Vol C Tables 4.2.6.8 and 6.1.1.4'
H H 0.0000 0.0000 'International Tables Vol C Tables 4.2.6.8 and 6.1.1.4'
N N 0.0061 0.0000 'International Tables Vol C Tables 4.2.6.8 and 6.1.1.4'
O O 0.0106 0.0000 'International Tables Vol C Tables 4.2.6.8 and 6.1.1.4'

loop_
_geom_angle_atom_site_label_1
_geom_angle_atom_site_label_2
_geom_angle_atom_site_label_3
_geom_angle
C20 O3 C21 117.2(4)
C41 O6 C42 117.1(4)
C10 N1 N2 112.2(4)
C10 N1 C6 128.8(4)
N2 N1 C6 119.0(4)
C7 N2 N1 106.8(4)
C11 N3 C18 127.8(4)
C11 N3 H3 116.1
C18 N3 H3 116.1
C28 N4 N5 112.1(3)
C28 N4 C27 129.1(3)
N5 N4 C27 118.4(3)
C30 N5 N4 105.9(3)
C32 N6 C39 127.1(3)
C32 N6 H6 116.5
C39 N6 H6 116.5
C6 C1 C2 119.9(6)
C6 C1 H1 120.0
C2 C1 H1 120.0
C3 C2 C1 120.4(6)
C3 C2 H2 119.8
C1 C2 H2 119.8
C4 C3 C2 119.4(6)
C4 C3 H3A 120.3
C2 C3 H3A 120.3
C3 C4 C5 121.7(6)
C3 C4 H4 119.1
C5 C4 H4 119.1
C6 C5 C4 119.0(6)
C6 C5 H5 120.5
C4 C5 H5 120.5
C5 C6 C1 119.5(5)
C5 C6 N1 121.0(5)
C1 C6 N1 119.5(5)
N2 C7 C9 111.0(4)
N2 C7 C8 118.9(4)
C9 C7 C8 130.2(5)
C7 C8 H8A 109.5
C7 C8 H8B 109.5
H8A C8 H8B 109.5
C7 C8 H8C 109.5
H8A C8 H8C 109.5
H8B C8 H8C 109.5
C11 C9 C7 131.8(4)
C11 C9 C10 122.7(4)
C7 C9 C10 105.4(4)
O1 C10 N1 126.6(4)
O1 C10 C9 128.7(4)
N1 C10 C9 104.7(4)
N3 C11 C9 119.6(4)
N3 C11 C12 118.5(4)
C9 C11 C12 121.8(4)
C13 C12 C17 119.6(4)
C13 C12 C11 121.8(4)
C17 C12 C11 118.6(4)
C12 C13 C14 119.5(5)
C12 C13 H13 120.3
C14 C13 H13 120.3
C15 C14 C13 120.2(5)
C15 C14 H14 119.9
C13 C14 H14 119.9
C16 C15 C14 120.5(5)
C16 C15 H15 119.7
C14 C15 H15 119.7
C15 C16 C17 119.6(5)
C15 C16 H16 120.2
C17 C16 H16 120.2
C16 C17 C12 120.5(4)
C16 C17 H17 119.8
C12 C17 H17 119.8
N3 C18 C20 108.6(4)
N3 C18 C19 112.1(4)
C20 C18 C19 109.5(4)
N3 C18 H18 108.9
C20 C18 H18 108.9
C19 C18 H18 108.9
C18 C19 H19A 109.5
C18 C19 H19B 109.5
H19A C19 H19B 109.5
C18 C19 H19C 109.5
H19A C19 H19C 109.5
H19B C19 H19C 109.5
O2 C20 O3 123.7(4)
O2 C20 C18 124.6(5)
O3 C20 C18 111.7(4)
O3 C21 H21A 109.5
O3 C21 H21B 109.5
H21A C21 H21B 109.5
O3 C21 H21C 109.5
H21A C21 H21C 109.5
H21B C21 H21C 109.5
C23 C22 C27 118.8(4)
C23 C22 H22 120.6
C27 C22 H22 120.6
C24 C23 C22 121.5(4)
C24 C23 H23 119.2
C22 C23 H23 119.2
C25 C24 C23 119.0(4)
C25 C24 H24 120.5
C23 C24 H24 120.5
C24 C25 C26 121.1(4)
C24 C25 H25 119.4
C26 C25 H25 119.4
C25 C26 C27 120.0(4)
C25 C26 H26 120.0
C27 C26 H26 120.0
C26 C27 C22 119.4(4)
C26 C27 N4 119.7(4)
C22 C27 N4 120.9(4)
O4 C28 N4 126.1(4)
O4 C28 C29 129.3(4)
N4 C28 C29 104.6(3)
C32 C29 C30 131.2(4)
C32 C29 C28 122.5(4)
C30 C29 C28 106.0(3)
N5 C30 C29 111.4(3)
N5 C30 C31 118.0(4)
C29 C30 C31 130.6(4)
C30 C31 H31A 109.5
C30 C31 H31B 109.5
H31A C31 H31B 109.5
C30 C31 H31C 109.5
H31A C31 H31C 109.5
H31B C31 H31C 109.5
N6 C32 C29 119.3(3)
N6 C32 C33 117.6(4)
C29 C32 C33 123.0(4)
C34 C33 C38 118.9(4)
C34 C33 C32 121.5(4)
C38 C33 C32 119.6(4)
C33 C34 C35 121.6(5)
C33 C34 H34 119.2
C35 C34 H34 119.2
C36 C35 C34 119.1(6)
C36 C35 H35 120.4
C34 C35 H35 120.4
C35 C36 C37 120.8(5)
C35 C36 H36 119.6
C37 C36 H36 119.6
C36 C37 C38 119.7(5)
C36 C37 H37 120.1
C38 C37 H37 120.1
C33 C38 C37 119.8(5)
C33 C38 H38 120.1
C37 C38 H38 120.1
N6 C39 C41 108.5(3)
N6 C39 C40 110.8(4)
C41 C39 C40 109.9(3)
N6 C39 H39 109.2
C41 C39 H39 109.2
C40 C39 H39 109.2
C39 C40 H40A 109.5
C39 C40 H40B 109.5
H40A C40 H40B 109.5
C39 C40 H40C 109.5
H40A C40 H40C 109.5
H40B C40 H40C 109.5
O5 C41 O6 123.3(4)
O5 C41 C39 126.0(4)
O6 C41 C39 110.7(4)
O6 C42 H42A 109.5
O6 C42 H42B 109.5
H42A C42 H42B 109.5
O6 C42 H42C 109.5
H42A C42 H42C 109.5
H42B C42 H42C 109.5

loop_
_geom_bond_atom_site_label_1
_geom_bond_atom_site_label_2
_geom_bond_distance
_geom_bond_publ_flag
O1 C10 1.245(5) y
O2 C20 1.206(5) y
O3 C20 1.313(6) ?
O3 C21 1.450(6) ?
O4 C28 1.240(4) ?
O5 C41 1.198(5) ?
O6 C41 1.336(5) ?
O6 C42 1.470(6) ?
N1 C10 1.373(6) ?
N1 N2 1.395(5) ?
N1 C6 1.412(6) ?
N2 C7 1.312(6) ?
N3 C11 1.321(5) y
N3 C18 1.444(5) y
N3 H3 0.860 ?
N4 C28 1.379(5) ?
N4 N5 1.406(4) ?
N4 C27 1.408(5) ?
N5 C30 1.327(5) ?
N6 C32 1.335(5) ?
N6 C39 1.452(5) ?
N6 H6 0.860 ?
C1 C6 1.376(7) ?
C1 C2 1.394(8) ?
C1 H1 0.930 ?
C2 C3 1.361(8) ?
C2 H2 0.930 ?
C3 C4 1.344(8) ?
C3 H3A 0.930 ?
C4 C5 1.396(8) ?
C4 H4 0.930 ?
C5 C6 1.372(7) ?
C5 H5 0.930 ?
C7 C9 1.440(6) y
C7 C8 1.492(6) ?
C8 H8A 0.960 ?
C8 H8B 0.960 ?
C8 H8C 0.960 ?
C9 C11 1.376(6) y
C9 C10 1.441(6) y
C11 C12 1.484(6) ?
C12 C13 1.370(6) ?
C12 C17 1.380(5) ?
C13 C14 1.391(7) ?
C13 H13 0.930 ?
C14 C15 1.364(7) ?
C14 H14 0.930 ?
C15 C16 1.361(7) ?
C15 H15 0.930 ?
C16 C17 1.379(6) ?
C16 H16 0.930 ?
C17 H17 0.930 ?
C18 C20 1.490(6) y
C18 C19 1.518(6) y
C18 H18 0.980 ?
C19 H19A 0.960 ?
C19 H19B 0.960 ?
C19 H19C 0.960 ?
C21 H21A 0.960 ?
C21 H21B 0.960 ?
C21 H21C 0.960 ?
C22 C23 1.380(6) ?
C22 C27 1.388(5) ?
C22 H22 0.930 ?
C23 C24 1.371(6) ?
C23 H23 0.930 ?
C24 C25 1.353(6) ?
C24 H24 0.930 ?
C25 C26 1.378(6) ?
C25 H25 0.930 ?
C26 C27 1.379(5) ?
C26 H26 0.930 ?
C28 C29 1.441(5) ?
C29 C32 1.381(5) ?
C29 C30 1.423(5) ?
C30 C31 1.492(6) ?
C31 H31A 0.960 ?
C31 H31B 0.960 ?
C31 H31C 0.960 ?
C32 C33 1.479(5) ?
C33 C34 1.347(6) ?
C33 C38 1.376(6) ?
C34 C35 1.384(7) ?
C34 H34 0.930 ?
C35 C36 1.348(8) ?
C35 H35 0.930 ?
C36 C37 1.357(7) ?
C36 H36 0.930 ?
C37 C38 1.389(7) ?
C37 H37 0.930 ?
C38 H38 0.930 ?
C39 C41 1.497(6) ?
C39 C40 1.539(6) ?
C39 H39 0.980 ?
C40 H40A 0.960 ?
C40 H40B 0.960 ?
C40 H40C 0.960 ?
C42 H42A 0.960 ?
C42 H42B 0.960 ?
C42 H42C 0.960 ?

loop_
_geom_hbond_atom_site_label_D
_geom_hbond_atom_site_label_H
_geom_hbond_atom_site_label_A
_geom_hbond_distance_DH
_geom_hbond_distance_HA
_geom_hbond_distance_DA
_geom_hbond_angle_DHA
N3 H3 O1 0.86 2.00 2.713(5) 139
N6 H6 O4 0.86 2.01 2.715(4) 138

loop_
_geom_torsion_atom_site_label_1
_geom_torsion_atom_site_label_2
_geom_torsion_atom_site_label_3
_geom_torsion_atom_site_label_4
_geom_torsion
_geom_torsion_publ_flag
C10 N1 N2 C7 -1.1(5) ?
C6 N1 N2 C7 -177.7(4) ?
C28 N4 N5 C30 -1.8(4) ?
C27 N4 N5 C30 -175.3(4) ?
C6 C1 C2 C3 -0.2(9) ?
C1 C2 C3 C4 -1.3(9) ?
C2 C3 C4 C5 1.4(9) ?
C3 C4 C5 C6 0.1(9) ?
C4 C5 C6 C1 -1.6(7) ?
C4 C5 C6 N1 178.4(5) ?
C2 C1 C6 C5 1.7(8) ?
C2 C1 C6 N1 -178.4(5) ?
C10 N1 C6 C5 7.1(7) ?
N2 N1 C6 C5 -176.9(4) ?
C10 N1 C6 C1 -172.9(5) ?
N2 N1 C6 C1 3.1(6) ?
N1 N2 C7 C9 0.4(5) ?
N1 N2 C7 C8 179.6(4) ?
N2 C7 C9 C11 175.6(5) ?
C8 C7 C9 C11 -3.5(8) ?
N2 C7 C9 C10 0.4(5) ?
C8 C7 C9 C10 -178.7(5) ?
N2 N1 C10 O1 -179.5(4) ?
C6 N1 C10 O1 -3.3(8) ?
N2 N1 C10 C9 1.3(5) ?
C6 N1 C10 C9 177.5(4) ?
C11 C9 C10 O1 4.1(8) y
C7 C9 C10 O1 179.9(5) ?
C11 C9 C10 N1 -176.8(4) ?
C7 C9 C10 N1 -1.0(5) ?
C18 N3 C11 C9 -179.1(4) ?
C18 N3 C11 C12 -0.1(7) ?
C7 C9 C11 N3 -173.7(4) ?
C10 C9 C11 N3 0.8(7) ?
C7 C9 C11 C12 7.3(8) ?
C10 C9 C11 C12 -178.1(4) ?
N3 C11 C12 C13 87.1(5) ?
C9 C11 C12 C13 -93.9(5) ?
N3 C11 C12 C17 -93.2(5) ?
C9 C11 C12 C17 85.8(5) ?
C17 C12 C13 C14 -1.7(7) ?
C11 C12 C13 C14 178.1(4) ?
C12 C13 C14 C15 -0.6(8) ?
C13 C14 C15 C16 2.4(8) ?
C14 C15 C16 C17 -1.8(7) ?
C15 C16 C17 C12 -0.5(6) ?
C13 C12 C17 C16 2.3(6) ?
C11 C12 C17 C16 -177.5(4) ?
C11 N3 C18 C20 -145.4(4) ?
C11 N3 C18 C19 93.5(5) ?
C21 O3 C20 O2 -1.1(8) ?
C21 O3 C20 C18 177.3(5) ?
N3 C18 C20 O2 -28.6(7) y
C19 C18 C20 O2 94.1(6) ?
N3 C18 C20 O3 153.0(4) ?
C19 C18 C20 O3 -84.3(5) ?
C27 C22 C23 C24 0.4(7) ?
C22 C23 C24 C25 0.5(7) ?
C23 C24 C25 C26 -0.3(7) ?
C24 C25 C26 C27 -0.8(6) ?
C25 C26 C27 C22 1.7(6) ?
C25 C26 C27 N4 -178.8(4) ?
C23 C22 C27 C26 -1.4(6) ?
C23 C22 C27 N4 179.1(4) ?
C28 N4 C27 C26 -156.8(4) ?
N5 N4 C27 C26 15.3(5) ?
C28 N4 C27 C22 22.7(6) ?
N5 N4 C27 C22 -165.1(4) ?
N5 N4 C28 O4 -176.7(4) ?
C27 N4 C28 O4 -4.1(7) ?
N5 N4 C28 C29 0.8(4) ?
C27 N4 C28 C29 173.4(4) ?
O4 C28 C29 C32 3.4(6) ?
N4 C28 C29 C32 -174.0(4) ?
O4 C28 C29 C30 177.8(4) ?
N4 C28 C29 C30 0.4(4) ?
N4 N5 C30 C29 2.0(5) ?
N4 N5 C30 C31 178.7(4) ?
C32 C29 C30 N5 172.2(4) ?
C28 C29 C30 N5 -1.6(5) ?
C32 C29 C30 C31 -3.9(8) ?
C28 C29 C30 C31 -177.7(5) ?
C39 N6 C32 C29 175.3(4) ?
C39 N6 C32 C33 -3.7(6) ?
C30 C29 C32 N6 -176.3(4) ?
C28 C29 C32 N6 -3.4(6) ?
C30 C29 C32 C33 2.6(7) ?
C28 C29 C32 C33 175.5(4) ?
N6 C32 C33 C34 -81.3(5) ?
C29 C32 C33 C34 99.7(6) ?
N6 C32 C33 C38 97.7(5) ?
C29 C32 C33 C38 -81.2(5) ?
C38 C33 C34 C35 0.3(8) ?
C32 C33 C34 C35 179.3(5) ?
C33 C34 C35 C36 0.2(9) ?
C34 C35 C36 C37 -0.2(10) ?
C35 C36 C37 C38 -0.2(9) ?
C34 C33 C38 C37 -0.7(6) ?
C32 C33 C38 C37 -179.7(4) ?
C36 C37 C38 C33 0.7(7) ?
C32 N6 C39 C41 -127.7(4) ?
C32 N6 C39 C40 111.5(5) ?
C42 O6 C41 O5 -0.1(7) ?
C42 O6 C41 C39 -179.7(4) ?
N6 C39 C41 O5 -26.5(6) ?
C40 C39 C41 O5 94.8(5) ?
N6 C39 C41 O6 153.2(3) ?
C40 C39 C41 O6 -85.5(4) ?

loop_
_cod_related_entry_id
_cod_related_entry_database
_cod_related_entry_code
1 ChemSpider 30654829
